data_7224078
loop_
_publ_author_name
'Zhang, Han'
'Yan, Zhi-Hao'
'Luo, Yun'
'Zheng, Xiu-Ying'
'Kong, Xiang-Jian'
'Long, La-Sheng'
'Zheng, Lan-Sun'

_publ_section_title
;
 Anion-controlled assembly of a series of heterometallic 3d--4f compounds
 with 0D cluster, 1D chain, 2D network and 3D frameworks
;
_journal_issue 22
_journal_name_full CrystEngComm
_journal_page_first 4142
_journal_paper_doi 10.1039/C5CE02503F
_journal_volume 18
_journal_year 2016
_chemical_formula_moiety 'C28 H36 Dy2 N6 Ni2 O30, 8(O)'
_chemical_formula_sum 'C28 H36 Dy2 N6 Ni2 O38'
_chemical_formula_weight 1507.05
_chemical_name_systematic
;
 ? 
;
_space_group_crystal_system triclinic
_space_group_IT_number 2
_space_group_name_Hall '-P 1'
_space_group_name_H-M_alt 'P -1'
_symmetry_space_group_name_Hall '-P 1'
_symmetry_space_group_name_H-M 'P -1'
_atom_sites_solution_hydrogens geom
_atom_sites_solution_primary direct
_atom_sites_solution_secondary difmap
_audit_creation_date 2015-12-11
_audit_creation_method
;
Olex2 1.2
(compiled 2013.09.17 svn.r2790 for OlexSys, GUI svn.r4601)
;
_audit_update_record
;
2015-12-14 deposited with the CCDC.
2016-01-29 downloaded from the CCDC.
;
_cell_angle_alpha 85.92(3)
_cell_angle_beta 79.65(3)
_cell_angle_gamma 68.68(3)
_cell_formula_units_Z 1
_cell_length_a 9.1672(18)
_cell_length_b 12.170(2)
_cell_length_c 12.442(3)
_cell_measurement_reflns_used 1606
_cell_measurement_temperature 173(2)
_cell_measurement_theta_max 52.75
_cell_measurement_theta_min 6.22
_cell_volume 1272.0(5)
_computing_data_collection 'RAPID-AUTO (Rigaku Corporation, 1998)'
_computing_data_reduction 'CrystalStructure (Rigaku/MSC and Rigaku Corporation, 2002)'
_computing_molecular_graphics
;
O. V. Dolomanov, L. J. Bourhis, R. J. Gildea, J. A. K. Howard and H. Puschmann,
OLEX2: a complete structure solution, refinement and analysis program.
J. Appl. Cryst. (2009). 42, 339-341.
;
_computing_publication_material
;
O. V. Dolomanov, L. J. Bourhis, R. J. Gildea, J. A. K. Howard and H. Puschmann,
OLEX2: a complete structure solution, refinement and analysis program.
J. Appl. Cryst. (2009). 42, 339-341.
;
_computing_structure_refinement
;
SHELX, G.M. Sheldrick, Acta Cryst.
(2008). A64, 112-122
;
_computing_structure_solution 'SHELXS-97 (Sheldrick, 1990)'
_diffrn_ambient_temperature 173.15
_diffrn_measured_fraction_theta_full 0.983
_diffrn_measured_fraction_theta_max 0.983
_diffrn_measurement_device_type 'multiwire proportional'
_diffrn_measurement_method 'phi and omega scans'
_diffrn_radiation_monochromator graphite
_diffrn_radiation_type MoK\a
_diffrn_radiation_wavelength 0.71073
_diffrn_reflns_av_R_equivalents 0.0304
_diffrn_reflns_av_unetI/netI 0.0419
_diffrn_reflns_limit_h_max 10
_diffrn_reflns_limit_h_min -10
_diffrn_reflns_limit_k_max 14
_diffrn_reflns_limit_k_min -14
_diffrn_reflns_limit_l_max 14
_diffrn_reflns_limit_l_min -14
_diffrn_reflns_number 8897
_diffrn_reflns_theta_full 25.00
_diffrn_reflns_theta_max 25.00
_diffrn_reflns_theta_min 3.15
_diffrn_source 'fine-focus sealed tube'
_exptl_absorpt_coefficient_mu 3.745
_exptl_absorpt_correction_T_max 0.7058
_exptl_absorpt_correction_T_min 0.4545
_exptl_absorpt_correction_type multi-scan
_exptl_absorpt_process_details 'ABSCOR (Higashi, 1995)'
_exptl_crystal_colour 'clear light green'
_exptl_crystal_colour_lustre clear
_exptl_crystal_colour_modifier light
_exptl_crystal_colour_primary green
_exptl_crystal_density_diffrn 1.967
_exptl_crystal_density_method 'not measured'
_exptl_crystal_description block
_exptl_crystal_F_000 738
_exptl_crystal_size_max 0.25
_exptl_crystal_size_mid 0.2
_exptl_crystal_size_min 0.1
_refine_diff_density_max 1.438
_refine_diff_density_min -1.657
_refine_diff_density_rms 0.178
_refine_ls_extinction_method none
_refine_ls_goodness_of_fit_ref 1.156
_refine_ls_hydrogen_treatment mixed
_refine_ls_matrix_type full
_refine_ls_number_parameters 323
_refine_ls_number_reflns 4400
_refine_ls_number_restraints 0
_refine_ls_restrained_S_all 1.156
_refine_ls_R_factor_all 0.0355
_refine_ls_R_factor_gt 0.0316
_refine_ls_shift/su_max 0.000
_refine_ls_shift/su_mean 0.000
_refine_ls_structure_factor_coef Fsqd
_refine_ls_weighting_details 'calc w=1/[\s^2^(Fo^2^)+(0.0477P)^2^+4.6426P] where P=(Fo^2^+2Fc^2^)/3'
_refine_ls_weighting_scheme calc
_refine_ls_wR_factor_gt 0.0824
_refine_ls_wR_factor_ref 0.0985
_reflns_number_gt 4057
_reflns_number_total 4400
_reflns_threshold_expression >2sigma(I)
_cod_data_source_file c5ce02503f2.cif
_cod_data_source_block 2
_cod_depositor_comments 'Adding full bibliography for 7224073--7224079.cif.'
_cod_original_cell_volume 1272.1(4)
_cod_database_code 7224078
_olex2_refinement_description
;
1. Fixed Uiso
 At 1.2 times of:
  All C(H) groups, All C(H,H) groups
2.a Ternary CH refined with riding coordinates:
 C1(H1), C6(H6)
2.b Secondary CH2 refined with riding coordinates:
 C9(H9A,H9B), C2(H2A,H2B), C3(H3A,H3B), C13(H13A,H13B), C7(H7A,H7B), C5(H5A,
 H5B), C4(H4A,H4B), C11(H11A,H11B)
;

loop_
_space_group_symop_id
_space_group_symop_operation_xyz
1 'x, y, z'
2 '-x, -y, -z'

loop_
_atom_site_label
_atom_site_type_symbol
_atom_site_fract_x
_atom_site_fract_y
_atom_site_fract_z
_atom_site_U_iso_or_equiv
_atom_site_adp_type
_atom_site_occupancy
_atom_site_symmetry_multiplicity
_atom_site_calc_flag
_atom_site_refinement_flags
Dy1 Dy 0.50847(3) -0.21642(2) -0.136052(19) 0.01281(11) Uani 1 1 d .
Ni1 Ni 0.18704(8) -0.27551(6) 0.15682(5) 0.01172(17) Uani 1 1 d .
O1 O 0.2463(5) -0.1892(4) -0.1667(3) 0.0232(9) Uani 1 1 d .
O4 O 0.3568(4) -0.2273(3) 0.0461(3) 0.0153(8) Uani 1 1 d .
N2 N 0.3608(5) -0.2985(4) 0.2535(4) 0.0132(9) Uani 1 1 d .
O7 O 0.7051(6) -0.3249(4) -0.3020(4) 0.0350(11) Uani 1 1 d .
O8 O 0.7159(5) -0.3566(4) -0.0585(3) 0.0238(9) Uani 1 1 d .
O9 O 0.5170(5) -0.1635(4) -0.3285(3) 0.0282(10) Uani 1 1 d .
O10 O 0.6930(5) -0.1207(4) -0.1695(3) 0.0232(9) Uani 1 1 d .
C9 C -0.0748(7) -0.1822(5) 0.3297(5) 0.0164(12) Uani 1 1 d .
H9A H -0.0896 -0.1736 0.4099 0.020 Uiso 1 1 calc R
H9B H -0.1773 -0.1780 0.3111 0.020 Uiso 1 1 calc R
C1 C 0.1556(6) -0.3528(5) 0.3795(4) 0.0129(11) Uani 1 1 d .
H1 H 0.2165 -0.4365 0.3565 0.016 Uiso 1 1 calc R
C2 C 0.0724(7) -0.3570(6) 0.4972(5) 0.0224(13) Uani 1 1 d .
H2A H -0.0010 -0.2767 0.5196 0.027 Uiso 1 1 calc R
H2B H 0.0086 -0.4080 0.5006 0.027 Uiso 1 1 calc R
C14 C 0.4370(6) -0.1873(5) 0.0964(4) 0.0120(11) Uani 1 1 d .
O17 O 0.3525(5) -0.0116(3) -0.1312(3) 0.0196(9) Uani 1 1 d .
N3 N 0.6354(6) -0.2527(5) -0.3695(4) 0.0265(13) Uani 1 1 d .
C3 C 0.1901(7) -0.4041(5) 0.5768(5) 0.0195(12) Uani 1 1 d .
H3A H 0.1316 -0.4023 0.6521 0.023 Uiso 1 1 calc R
H3B H 0.2578 -0.4870 0.5588 0.023 Uiso 1 1 calc R
C10 C -0.0329(6) -0.0792(5) 0.2746(5) 0.0153(12) Uani 1 1 d .
O23 O 0.6772(6) -0.2653(6) -0.4678(4) 0.0433(14) Uani 1 1 d .
C6 C 0.2771(6) -0.2913(5) 0.3689(4) 0.0113(11) Uani 1 1 d .
H6 H 0.2157 -0.2059 0.3848 0.014 Uiso 1 1 calc R
C13 C 0.4216(7) -0.2015(5) 0.2209(4) 0.0157(12) Uani 1 1 d .
H13A H 0.5264 -0.2204 0.2434 0.019 Uiso 1 1 calc R
H13B H 0.3475 -0.1273 0.2568 0.019 Uiso 1 1 calc R
C8 C -0.0665(7) -0.3497(5) 0.1512(5) 0.0199(13) Uani 1 1 d .
C12 C 0.4315(6) -0.4944(5) 0.1654(4) 0.0169(12) Uani 1 1 d .
C7 C -0.0310(7) -0.3771(5) 0.2680(5) 0.0181(12) Uani 1 1 d .
H7A H -0.1310 -0.3665 0.3193 0.022 Uiso 1 1 calc R
H7B H 0.0404 -0.4602 0.2729 0.022 Uiso 1 1 calc R
C5 C 0.3880(7) -0.3374(5) 0.4545(5) 0.0181(12) Uani 1 1 d .
H5A H 0.4570 -0.4203 0.4381 0.022 Uiso 1 1 calc R
H5B H 0.4570 -0.2902 0.4503 0.022 Uiso 1 1 calc R
C4 C 0.2933(7) -0.3300(5) 0.5702(4) 0.0194(12) Uani 1 1 d .
H4A H 0.3669 -0.3593 0.6238 0.023 Uiso 1 1 calc R
H4B H 0.2259 -0.2470 0.5879 0.023 Uiso 1 1 calc R
O36 O 0.0055(4) -0.2903(3) 0.0893(3) 0.0161(8) Uani 1 1 d .
O22 O 0.5175(5) -0.6015(3) 0.1590(3) 0.0211(9) Uani 1 1 d .
O26 O 0.5276(5) -0.1391(4) 0.0461(3) 0.0190(9) Uani 1 1 d .
O12 O 0.0722(5) -0.1004(3) 0.1895(3) 0.0181(9) Uani 1 1 d .
O15 O -0.1062(5) 0.0219(4) 0.3153(3) 0.0218(9) Uani 1 1 d .
O24 O 0.3030(5) -0.4496(3) 0.1279(3) 0.0173(8) Uani 1 1 d .
O21 O -0.1618(5) -0.3882(4) 0.1229(4) 0.0282(10) Uani 1 1 d .
N1 N 0.0443(5) -0.2987(4) 0.2990(4) 0.0143(10) Uani 1 1 d .
C11 C 0.4875(6) -0.4142(5) 0.2205(5) 0.0156(12) Uani 1 1 d .
H11A H 0.5298 -0.4547 0.2863 0.019 Uiso 1 1 calc R
H11B H 0.5756 -0.3999 0.1702 0.019 Uiso 1 1 calc R
O1W O 0.1152(5) 0.0712(4) 0.0409(3) 0.0229(9) Uiso 1 1 d .
O2W O 0.8562(5) -0.0966(4) -0.3621(4) 0.0303(10) Uiso 1 1 d .
O3W O 0.1064(6) -0.3567(4) -0.1356(4) 0.0347(11) Uiso 1 1 d .
O4W O -0.3321(6) 0.0526(5) 0.5052(4) 0.0460(13) Uiso 1 1 d .

loop_
_atom_site_aniso_label
_atom_site_aniso_U_11
_atom_site_aniso_U_22
_atom_site_aniso_U_33
_atom_site_aniso_U_23
_atom_site_aniso_U_13
_atom_site_aniso_U_12
Dy1 0.01347(16) 0.01190(17) 0.01362(16) -0.00097(10) -0.00322(11) -0.00456(11)
Ni1 0.0115(3) 0.0115(4) 0.0127(3) 0.0000(3) -0.0041(3) -0.0037(3)
O1 0.026(2) 0.020(2) 0.030(2) 0.0065(18) -0.0139(19) -0.0124(19)
O4 0.0135(19) 0.019(2) 0.0137(19) -0.0050(16) -0.0011(16) -0.0058(16)
N2 0.017(2) 0.011(2) 0.014(2) 0.0044(18) -0.0062(19) -0.0075(19)
O7 0.040(3) 0.031(3) 0.030(3) -0.006(2) 0.002(2) -0.009(2)
O8 0.028(2) 0.016(2) 0.030(2) -0.0013(18) -0.018(2) -0.0048(18)
O9 0.022(2) 0.040(3) 0.016(2) -0.002(2) -0.0013(19) -0.003(2)
O10 0.020(2) 0.030(3) 0.023(2) -0.0020(18) -0.0019(18) -0.0134(19)
C9 0.014(3) 0.013(3) 0.017(3) 0.001(2) 0.000(2) -0.001(2)
C1 0.019(3) 0.012(3) 0.012(3) 0.005(2) -0.010(2) -0.008(2)
C2 0.023(3) 0.032(4) 0.017(3) -0.003(3) -0.003(3) -0.015(3)
C14 0.010(2) 0.010(3) 0.012(3) -0.003(2) 0.001(2) 0.001(2)
O17 0.021(2) 0.013(2) 0.026(2) 0.0005(17) -0.0059(18) -0.0062(17)
N3 0.029(3) 0.046(4) 0.015(3) 0.003(3) -0.007(2) -0.026(3)
C3 0.027(3) 0.017(3) 0.012(3) 0.008(2) -0.006(2) -0.004(2)
C10 0.014(3) 0.014(3) 0.019(3) 0.005(2) -0.011(3) -0.004(2)
O23 0.034(3) 0.088(4) 0.016(2) -0.011(2) 0.001(2) -0.032(3)
C6 0.019(3) 0.008(3) 0.009(2) 0.005(2) -0.006(2) -0.007(2)
C13 0.020(3) 0.018(3) 0.015(3) 0.003(2) -0.006(2) -0.013(2)
C8 0.017(3) 0.020(3) 0.024(3) 0.000(3) -0.011(3) -0.005(2)
C12 0.013(3) 0.023(3) 0.017(3) -0.001(2) -0.002(2) -0.009(2)
C7 0.017(3) 0.021(3) 0.022(3) 0.004(2) -0.009(2) -0.011(2)
C5 0.014(3) 0.021(3) 0.019(3) 0.000(2) -0.007(2) -0.004(2)
C4 0.029(3) 0.018(3) 0.014(3) 0.008(2) -0.013(3) -0.008(3)
O36 0.0134(19) 0.015(2) 0.020(2) 0.0020(16) -0.0055(16) -0.0044(16)
O22 0.017(2) 0.008(2) 0.036(2) -0.0036(17) -0.0097(19) 0.0014(16)
O26 0.023(2) 0.017(2) 0.022(2) 0.0004(17) -0.0031(18) -0.0130(18)
O12 0.018(2) 0.015(2) 0.020(2) -0.0020(16) 0.0010(18) -0.0053(17)
O15 0.021(2) 0.015(2) 0.026(2) 0.0004(18) -0.0067(18) -0.0018(17)
O24 0.017(2) 0.008(2) 0.026(2) -0.0015(16) -0.0084(17) -0.0021(16)
O21 0.030(2) 0.036(3) 0.032(2) 0.007(2) -0.017(2) -0.025(2)
N1 0.007(2) 0.014(3) 0.020(2) -0.0045(19) -0.002(2) -0.0001(18)
C11 0.011(3) 0.013(3) 0.020(3) -0.003(2) -0.004(2) -0.001(2)

loop_
_atom_type_symbol
_atom_type_description
_atom_type_scat_dispersion_real
_atom_type_scat_dispersion_imag
_atom_type_scat_source
C C 0.0033 0.0016 'International Tables Vol C Tables 4.2.6.8 and 6.1.1.4'
H H 0.0000 0.0000 'International Tables Vol C Tables 4.2.6.8 and 6.1.1.4'
Dy Dy -0.1892 4.4098 'International Tables Vol C Tables 4.2.6.8 and 6.1.1.4'
N N 0.0061 0.0033 'International Tables Vol C Tables 4.2.6.8 and 6.1.1.4'
Ni Ni 0.3393 1.1124 'International Tables Vol C Tables 4.2.6.8 and 6.1.1.4'
O O 0.0106 0.0060 'International Tables Vol C Tables 4.2.6.8 and 6.1.1.4'

loop_
_geom_angle_atom_site_label_1
_geom_angle_atom_site_label_2
_geom_angle_atom_site_label_3
_geom_angle
_geom_angle_site_symmetry_1
_geom_angle_site_symmetry_3
O1 Dy1 O4 74.74(14) . .
O1 Dy1 O7 107.53(16) . .
O1 Dy1 O9 76.71(15) . .
O1 Dy1 C14 97.90(15) . .
O1 Dy1 N3 91.54(15) . .
O1 Dy1 O26 116.33(14) . .
O4 Dy1 O7 148.45(15) . .
O4 Dy1 C14 26.40(14) . .
O4 Dy1 N3 161.22(13) . .
O4 Dy1 O26 51.71(12) . .
O7 Dy1 C14 147.77(16) . .
O7 Dy1 N3 25.22(16) . .
O7 Dy1 O26 136.12(15) . .
O8 Dy1 O1 139.05(14) . .
O8 Dy1 O4 82.15(14) . .
O8 Dy1 O7 76.32(16) . .
O8 Dy1 O9 125.71(15) . .
O8 Dy1 C14 71.50(15) . .
O8 Dy1 O17 141.37(14) . .
O8 Dy1 N3 101.14(16) . .
O8 Dy1 O22 75.21(14) . 2_645
O8 Dy1 O26 70.18(14) . .
O9 Dy1 O4 150.38(14) . .
O9 Dy1 O7 50.73(16) . .
O9 Dy1 C14 158.88(15) . .
O9 Dy1 N3 25.55(16) . .
O9 Dy1 O26 140.72(14) . .
O10 Dy1 O1 139.97(15) . .
O10 Dy1 O4 122.91(13) . .
O10 Dy1 O7 76.29(15) . .
O10 Dy1 O8 80.97(15) . .
O10 Dy1 O9 76.24(15) . .
O10 Dy1 C14 96.84(15) . .
O10 Dy1 O17 75.01(14) . .
O10 Dy1 N3 75.82(14) . .
O10 Dy1 O22 142.05(14) . 2_645
O10 Dy1 O26 71.25(13) . .
C14 Dy1 N3 170.56(14) . .
O17 Dy1 O1 70.62(14) . .
O17 Dy1 O4 86.02(14) . .
O17 Dy1 O7 124.95(15) . .
O17 Dy1 O9 77.20(15) . .
O17 Dy1 C14 81.74(15) . .
O17 Dy1 N3 101.71(16) . .
O17 Dy1 O26 73.63(14) . .
O22 Dy1 O1 68.77(14) 2_645 .
O22 Dy1 O4 82.77(14) 2_645 .
O22 Dy1 O7 69.68(15) 2_645 .
O22 Dy1 O9 94.19(16) 2_645 .
O22 Dy1 C14 102.93(15) 2_645 .
O22 Dy1 O17 139.38(13) 2_645 .
O22 Dy1 N3 80.28(15) 2_645 .
O22 Dy1 O26 125.04(14) 2_645 .
O26 Dy1 C14 25.67(14) . .
O26 Dy1 N3 146.84(13) . .
N2 Ni1 O4 78.76(16) . .
O36 Ni1 O4 115.01(15) . .
O36 Ni1 N2 163.90(16) . .
O36 Ni1 N1 81.06(16) . .
O12 Ni1 O4 87.14(16) . .
O12 Ni1 N2 95.12(17) . .
O12 Ni1 O36 93.94(16) . .
O12 Ni1 N1 84.30(17) . .
O24 Ni1 O4 93.17(16) . .
O24 Ni1 N2 83.63(17) . .
O24 Ni1 O36 87.15(16) . .
O24 Ni1 O12 178.62(16) . .
O24 Ni1 N1 95.04(18) . .
N1 Ni1 O4 162.33(16) . .
N1 Ni1 N2 86.63(17) . .
Ni1 O4 Dy1 153.78(18) . .
C14 O4 Dy1 94.9(3) . .
C14 O4 Ni1 111.1(3) . .
C6 N2 Ni1 105.5(3) . .
C13 N2 Ni1 105.2(3) . .
C13 N2 C6 114.0(4) . .
C13 N2 C11 110.0(4) . .
C11 N2 Ni1 105.6(3) . .
C11 N2 C6 115.6(4) . .
N3 O7 Dy1 93.9(4) . .
N3 O9 Dy1 99.5(3) . .
N1 C9 C10 114.4(5) . .
C2 C1 C6 113.0(4) . .
N1 C1 C2 114.2(5) . .
N1 C1 C6 109.2(4) . .
C3 C2 C1 112.1(5) . .
O4 C14 Dy1 58.7(3) . .
O4 C14 C13 118.8(5) . .
C13 C14 Dy1 167.0(4) . .
O26 C14 Dy1 63.8(3) . .
O26 C14 O4 121.2(5) . .
O26 C14 C13 120.0(5) . .
O7 N3 Dy1 60.9(3) . .
O7 N3 O9 115.7(5) . .
O9 N3 Dy1 54.9(3) . .
O23 N3 Dy1 175.4(4) . .
O23 N3 O7 122.6(6) . .
O23 N3 O9 121.7(6) . .
C4 C3 C2 110.2(5) . .
O12 C10 C9 117.8(5) . .
O15 C10 C9 118.2(5) . .
O15 C10 O12 124.0(5) . .
N2 C6 C1 109.6(4) . .
N2 C6 C5 114.5(4) . .
C1 C6 C5 111.7(4) . .
N2 C13 C14 108.1(4) . .
O36 C8 C7 117.9(5) . .
O21 C8 C7 117.5(5) . .
O21 C8 O36 124.6(5) . .
O22 C12 O24 124.4(5) . .
O22 C12 C11 117.3(5) . .
O24 C12 C11 118.3(5) . .
N1 C7 C8 110.5(5) . .
C4 C5 C6 111.3(4) . .
C3 C4 C5 109.2(5) . .
C8 O36 Ni1 111.5(3) . .
C12 O22 Dy1 138.3(4) . 2_645
C14 O26 Dy1 90.5(3) . .
C10 O12 Ni1 113.9(4) . .
C12 O24 Ni1 114.9(4) . .
C9 N1 Ni1 106.8(3) . .
C9 N1 C1 114.7(4) . .
C9 N1 C7 110.7(4) . .
C1 N1 Ni1 105.2(3) . .
C7 N1 Ni1 104.7(3) . .
C7 N1 C1 113.9(4) . .
N2 C11 C12 113.7(4) . .

loop_
_geom_bond_atom_site_label_1
_geom_bond_atom_site_label_2
_geom_bond_distance
_geom_bond_site_symmetry_2
Dy1 O1 2.401(4) .
Dy1 O4 2.459(4) .
Dy1 O7 2.565(5) .
Dy1 O8 2.350(4) .
Dy1 O9 2.430(4) .
Dy1 O10 2.346(4) .
Dy1 C14 2.867(5) .
Dy1 O17 2.379(4) .
Dy1 N3 2.929(5) .
Dy1 O22 2.355(4) 2_645
Dy1 O26 2.572(4) .
Ni1 O4 2.107(4) .
Ni1 N2 2.093(4) .
Ni1 O36 2.061(4) .
Ni1 O12 2.038(4) .
Ni1 O24 2.021(4) .
Ni1 N1 2.070(5) .
O4 C14 1.279(7) .
N2 C6 1.494(7) .
N2 C13 1.482(7) .
N2 C11 1.491(7) .
O7 N3 1.251(7) .
O9 N3 1.281(7) .
C9 C10 1.524(8) .
C9 N1 1.467(7) .
C1 C2 1.532(8) .
C1 C6 1.536(7) .
C1 N1 1.505(7) .
C2 C3 1.525(8) .
C14 C13 1.533(7) .
C14 O26 1.242(7) .
N3 O23 1.217(7) .
C3 C4 1.516(8) .
C10 O12 1.268(7) .
C10 O15 1.259(7) .
C6 C5 1.539(7) .
C8 C7 1.533(8) .
C8 O36 1.279(7) .
C8 O21 1.240(7) .
C12 O22 1.254(7) .
C12 O24 1.264(7) .
C12 C11 1.507(8) .
C7 N1 1.470(7) .
C5 C4 1.533(8) .
O22 Dy1 2.355(4) 2_645
